data_4115303
loop_
_publ_author_name
'Matthew Laskoski'
'Winfried Steffen'
'Jason G. M. Morton'
'Mark D. Smith'
'Uwe H. F. Bunz'

_publ_contact_author 'Professor Uwe H. F. Bunz'
_publ_contact_author_address
;
University of South Carolina
Department of Chemistry and Biochemistry
GSRC
Columbia, South Carolina 29208
USA
;
_publ_contact_author_email bunz@mail.chem.sc.edu
_publ_contact_author_fax '803 777 9521'
_publ_contact_author_phone '803 777 8436'
_publ_section_title
;
 Synthesis and Explosive Decomposition of Organometallic
 Dehydro[18]annulenes: An Access to Carbon Nanostructures
;
_journal_name_full 'Journal of the American Chemical Society'
_journal_page_first 13814
_journal_page_last 13818
_journal_paper_doi 10.1021/ja026809o
_journal_volume 124
_journal_year 2002
_chemical_formula_sum 'C40 H29 Cl2 Co'
_chemical_formula_weight 639.46
_chemical_name_systematic
; 
 ? 
;
_space_group_IT_number 14
_symmetry_cell_setting monoclinic
_symmetry_space_group_name_Hall '-P 2yn'
_symmetry_space_group_name_H-M 'P 1 21/n 1'
_atom_sites_solution_hydrogens geom
_atom_sites_solution_primary direct
_atom_sites_solution_secondary difmap
_audit_creation_method SHELXL-97
_cell_angle_alpha 90.00
_cell_angle_beta 96.5080(10)
_cell_angle_gamma 90.00
_cell_formula_units_Z 4
_cell_length_a 9.2962(5)
_cell_length_b 23.9211(12)
_cell_length_c 15.0493(8)
_cell_measurement_reflns_used 7049
_cell_measurement_temperature 293(2)
_cell_measurement_theta_max 24.705
_cell_measurement_theta_min 2.363
_cell_volume 3325.0(3)
_computing_cell_refinement 'SAINT+ NT V6.02a (Bruker, 1998)'
_computing_data_collection 'SMART NT V5.619 (Bruker, 2000)'
_computing_data_reduction 'SAINT+ NT V6.02a'
_computing_molecular_graphics 'SHELXTL V5.1 (Sheldrick, 1997)'
_computing_publication_material 'SHELXTL V5.1'
_computing_structure_refinement 'SHELXL-97 (Sheldrick, 1997)'
_computing_structure_solution 'SHELXS-97 (Sheldrick, 1990)'
_diffrn_ambient_temperature 293(2)
_diffrn_measured_fraction_theta_full 0.998
_diffrn_measured_fraction_theta_max 0.998
_diffrn_measurement_device_type 'Bruker SMART APEX CCD diffractometer'
_diffrn_measurement_method 'omega scans'
_diffrn_radiation_monochromator graphite
_diffrn_radiation_source 'fine-focus sealed tube'
_diffrn_radiation_type MoK\a
_diffrn_radiation_wavelength 0.71073
_diffrn_reflns_av_R_equivalents 0.0306
_diffrn_reflns_av_sigmaI/netI 0.0337
_diffrn_reflns_limit_h_max 11
_diffrn_reflns_limit_h_min -9
_diffrn_reflns_limit_k_max 28
_diffrn_reflns_limit_k_min -25
_diffrn_reflns_limit_l_max 17
_diffrn_reflns_limit_l_min -17
_diffrn_reflns_number 19772
_diffrn_reflns_theta_full 25.05
_diffrn_reflns_theta_max 25.05
_diffrn_reflns_theta_min 1.61
_diffrn_standards_decay_% none
_exptl_absorpt_coefficient_mu 0.703
_exptl_absorpt_correction_T_max 0.9280
_exptl_absorpt_correction_T_min 0.7764
_exptl_absorpt_correction_type multi-scan
_exptl_absorpt_process_details '(SADABS, Bruker, 1997)'
_exptl_crystal_colour orange
_exptl_crystal_density_diffrn 1.277
_exptl_crystal_description irregular
_exptl_crystal_F_000 1320
_exptl_crystal_size_max 0.35
_exptl_crystal_size_mid 0.26
_exptl_crystal_size_min 0.22
_refine_diff_density_max 0.436
_refine_diff_density_min -0.366
_refine_diff_density_rms 0.062
_refine_ls_extinction_method none
_refine_ls_goodness_of_fit_ref 1.051
_refine_ls_hydrogen_treatment mixed
_refine_ls_matrix_type full
_refine_ls_number_parameters 392
_refine_ls_number_reflns 5859
_refine_ls_number_restraints 0
_refine_ls_restrained_S_all 1.051
_refine_ls_R_factor_all 0.0810
_refine_ls_R_factor_gt 0.0582
_refine_ls_shift/su_max 0.001
_refine_ls_shift/su_mean 0.000
_refine_ls_structure_factor_coef Fsqd
_refine_ls_weighting_details 'calc w=1/[\s^2^(Fo^2^)+(0.1144P)^2^+0.0000P] where P=(Fo^2^+2Fc^2^)/3'
_refine_ls_weighting_scheme calc
_refine_ls_wR_factor_gt 0.1736
_refine_ls_wR_factor_ref 0.1863
_reflns_number_gt 4034
_reflns_number_total 5859
_reflns_threshold_expression >2sigma(I)
_cod_data_source_file ja026809o_s3_1.cif
_cod_data_source_block 10b
_cod_database_code 4115303

loop_
_symmetry_equiv_pos_as_xyz
'x, y, z'
'-x+1/2, y+1/2, -z+1/2'
'-x, -y, -z'
'x-1/2, -y-1/2, z-1/2'

loop_
_atom_site_label
_atom_site_type_symbol
_atom_site_fract_x
_atom_site_fract_y
_atom_site_fract_z
_atom_site_U_iso_or_equiv
_atom_site_adp_type
_atom_site_occupancy
_atom_site_symmetry_multiplicity
_atom_site_calc_flag
_atom_site_refinement_flags
Co Co 0.11444(5) 0.86093(2) 0.43194(3) 0.0604(2) Uani 1 1 d .
C1 C 0.1675(4) 0.79794(14) 0.3572(2) 0.0562(8) Uani 1 1 d .
C2 C 0.0502(4) 0.78336(16) 0.4085(3) 0.0658(9) Uani 1 1 d .
H2 H 0.0399 0.7588 0.4553 0.079 Uiso 1 1 calc R
C3 C -0.0432(4) 0.82203(17) 0.3581(3) 0.0687(10) Uani 1 1 d .
H3 H -0.1394 0.8327 0.3585 0.082 Uiso 1 1 calc R
C4 C 0.0718(4) 0.83807(15) 0.3062(2) 0.0591(9) Uani 1 1 d .
C5 C 0.0924(4) 0.87137(16) 0.2318(3) 0.0620(9) Uani 1 1 d .
C6 C 0.1266(4) 0.89656(16) 0.1690(3) 0.0662(10) Uani 1 1 d .
C7 C 0.1709(4) 0.92403(17) 0.0961(3) 0.0667(10) Uani 1 1 d .
C8 C 0.2154(4) 0.94594(16) 0.0341(3) 0.0657(9) Uani 1 1 d .
C9 C 0.2691(4) 0.97002(15) -0.0430(2) 0.0600(9) Uani 1 1 d .
C10 C 0.1957(4) 1.01279(17) -0.0920(3) 0.0751(11) Uani 1 1 d .
H10 H 0.1106 1.0270 -0.0738 0.090 Uiso 1 1 calc R
C11 C 0.2477(5) 1.03424(17) -0.1669(3) 0.0767(11) Uani 1 1 d .
H11 H 0.1964 1.0627 -0.1984 0.092 Uiso 1 1 calc R
C12 C 0.3718(5) 1.01517(16) -0.1966(3) 0.0690(10) Uani 1 1 d .
C13 C 0.4470(4) 0.97287(15) -0.1489(2) 0.0655(9) Uani 1 1 d .
H13 H 0.5317 0.9592 -0.1683 0.079 Uiso 1 1 calc R
C14 C 0.3983(4) 0.95015(14) -0.0720(2) 0.0569(8) Uani 1 1 d .
C15 C 0.4280(6) 1.0392(2) -0.2788(3) 0.0986(15) Uani 1 1 d .
H15 H 0.5191 1.0191 -0.2819 0.118 Uiso 1 1 calc .
C16 C 0.4728(7) 1.0975(2) -0.2698(4) 0.121(2) Uani 1 1 d .
H16A H 0.5156 1.1088 -0.3222 0.182 Uiso 1 1 calc R
H16B H 0.5424 1.1017 -0.2180 0.182 Uiso 1 1 calc R
H16C H 0.3900 1.1205 -0.2634 0.182 Uiso 1 1 calc R
C17 C 0.3433(13) 1.0238(4) -0.3589(4) 0.269(7) Uani 1 1 d .
H17A H 0.2426 1.0290 -0.3523 0.404 Uiso 1 1 calc R
H17B H 0.3606 0.9853 -0.3719 0.404 Uiso 1 1 calc R
H17C H 0.3690 1.0467 -0.4071 0.404 Uiso 1 1 calc R
C18 C 0.4806(4) 0.90696(15) -0.0233(2) 0.0604(9) Uani 1 1 d .
C19 C 0.5528(4) 0.87223(15) 0.0171(3) 0.0599(9) Uani 1 1 d .
C20 C 0.6408(4) 0.83344(16) 0.0631(3) 0.0636(9) Uani 1 1 d .
C21 C 0.7202(4) 0.79956(15) 0.1028(2) 0.0607(9) Uani 1 1 d .
C22 C 0.8206(4) 0.76039(14) 0.1443(2) 0.0565(8) Uani 1 1 d .
C23 C 0.9523(4) 0.75156(16) 0.1102(2) 0.0622(9) Uani 1 1 d .
H23 H 0.9716 0.7713 0.0597 0.075 Uiso 1 1 calc R
C24 C 1.0539(4) 0.71480(16) 0.1485(3) 0.0640(9) Uani 1 1 d .
C25 C 1.0214(4) 0.68535(17) 0.2234(3) 0.0698(10) Uani 1 1 d .
H25 H 1.0887 0.6600 0.2502 0.084 Uiso 1 1 calc R
C26 C 0.8938(4) 0.69255(16) 0.2587(3) 0.0668(10) Uani 1 1 d .
H26 H 0.8762 0.6721 0.3089 0.080 Uiso 1 1 calc R
C27 C 0.7899(4) 0.72979(14) 0.2210(2) 0.0565(8) Uani 1 1 d .
C28 C 1.1951(4) 0.7055(2) 0.1083(3) 0.0819(12) Uani 1 1 d .
H28 H 1.2639 0.6900 0.1562 0.098 Uiso 1 1 calc .
C29 C 1.2637(6) 0.7575(2) 0.0763(4) 0.1136(18) Uani 1 1 d .
H29A H 1.3592 0.7490 0.0618 0.170 Uiso 1 1 calc R
H29B H 1.2696 0.7853 0.1226 0.170 Uiso 1 1 calc R
H29C H 1.2060 0.7715 0.0241 0.170 Uiso 1 1 calc R
C30 C 1.1739(6) 0.6608(3) 0.0357(4) 0.124(2) Uani 1 1 d .
H30A H 1.1004 0.6727 -0.0104 0.186 Uiso 1 1 calc R
H30B H 1.1448 0.6264 0.0612 0.186 Uiso 1 1 calc R
H30C H 1.2632 0.6552 0.0105 0.186 Uiso 1 1 calc R
C31 C 0.6580(4) 0.73968(15) 0.2584(2) 0.0632(9) Uani 1 1 d .
C32 C 0.5481(4) 0.75001(15) 0.2897(2) 0.0622(9) Uani 1 1 d .
C33 C 0.4199(4) 0.76397(15) 0.3205(2) 0.0623(9) Uani 1 1 d .
C34 C 0.3044(4) 0.77835(14) 0.3432(2) 0.0599(9) Uani 1 1 d .
C40 C 0.2548(7) 0.8813(2) 0.5409(4) 0.1056(17) Uani 1 1 d .
H40 H 0.3291 0.8582 0.5662 0.127 Uiso 1 1 calc R
C41 C 0.1214(8) 0.8833(2) 0.5650(3) 0.1043(17) Uani 1 1 d .
H41 H 0.0884 0.8622 0.6105 0.125 Uiso 1 1 calc R
C42 C 0.0412(6) 0.9208(2) 0.5134(4) 0.1010(16) Uani 1 1 d .
H42 H -0.0554 0.9288 0.5184 0.121 Uiso 1 1 calc R
C43 C 0.1225(8) 0.9458(2) 0.4513(4) 0.1098(19) Uani 1 1 d .
H43 H 0.0920 0.9725 0.4083 0.132 Uiso 1 1 calc R
C44 C 0.2655(7) 0.9206(3) 0.4691(4) 0.115(2) Uani 1 1 d .
H44 H 0.3466 0.9282 0.4403 0.139 Uiso 1 1 calc R
C1S C 0.0378(10) 0.1010(4) 0.1881(7) 0.194(4) Uani 1 1 d .
H1SA H -0.0503 0.0814 0.1658 0.233 Uiso 1 1 calc R
H1SB H 0.0121 0.1352 0.2173 0.233 Uiso 1 1 calc R
Cl1S Cl 0.1375(4) 0.11515(14) 0.10454(18) 0.2104(11) Uani 1 1 d .
Cl2S Cl 0.1541(4) 0.05661(12) 0.2663(2) 0.2149(12) Uani 1 1 d .

loop_
_atom_site_aniso_label
_atom_site_aniso_U_11
_atom_site_aniso_U_22
_atom_site_aniso_U_33
_atom_site_aniso_U_23
_atom_site_aniso_U_13
_atom_site_aniso_U_12
Co 0.0599(3) 0.0594(3) 0.0649(3) -0.0046(2) 0.0206(2) 0.0044(2)
C1 0.058(2) 0.053(2) 0.061(2) -0.0038(15) 0.0193(16) 0.0035(16)
C2 0.071(2) 0.060(2) 0.071(2) 0.0030(18) 0.0265(19) -0.0019(19)
C3 0.054(2) 0.080(3) 0.075(2) -0.004(2) 0.0231(19) -0.0006(19)
C4 0.056(2) 0.059(2) 0.064(2) -0.0061(17) 0.0151(17) -0.0020(17)
C5 0.057(2) 0.063(2) 0.067(2) -0.0041(18) 0.0122(18) 0.0037(17)
C6 0.058(2) 0.070(2) 0.072(2) 0.007(2) 0.0139(19) 0.0070(18)
C7 0.059(2) 0.069(2) 0.072(2) 0.006(2) 0.0101(19) 0.0102(19)
C8 0.058(2) 0.068(2) 0.072(2) 0.0090(19) 0.0101(19) 0.0093(18)
C9 0.056(2) 0.060(2) 0.063(2) 0.0076(17) 0.0035(17) 0.0022(17)
C10 0.063(2) 0.075(3) 0.087(3) 0.015(2) 0.007(2) 0.015(2)
C11 0.085(3) 0.067(3) 0.076(3) 0.019(2) -0.002(2) 0.014(2)
C12 0.083(3) 0.060(2) 0.064(2) 0.0048(18) 0.009(2) -0.001(2)
C13 0.072(2) 0.060(2) 0.066(2) 0.0030(18) 0.0157(19) 0.0029(19)
C14 0.057(2) 0.054(2) 0.0583(19) 0.0025(15) -0.0007(16) 0.0016(16)
C15 0.145(4) 0.083(3) 0.072(3) 0.012(2) 0.028(3) 0.004(3)
C16 0.164(6) 0.099(4) 0.109(4) 0.003(3) 0.051(4) -0.037(4)
C17 0.454(17) 0.283(11) 0.071(4) -0.035(5) 0.035(7) -0.266(12)
C18 0.057(2) 0.061(2) 0.063(2) 0.0009(18) 0.0082(17) 0.0015(18)
C19 0.055(2) 0.056(2) 0.067(2) 0.0045(17) 0.0018(18) 0.0073(17)
C20 0.059(2) 0.062(2) 0.071(2) -0.0010(19) 0.0101(19) 0.0061(19)
C21 0.055(2) 0.060(2) 0.068(2) 0.0015(17) 0.0107(18) 0.0074(17)
C22 0.0516(19) 0.0537(19) 0.064(2) -0.0026(16) 0.0034(16) 0.0119(16)
C23 0.056(2) 0.070(2) 0.062(2) -0.0017(17) 0.0121(17) 0.0049(18)
C24 0.0475(19) 0.073(2) 0.071(2) -0.0065(19) 0.0050(17) 0.0152(18)
C25 0.057(2) 0.075(3) 0.076(2) 0.003(2) 0.0033(19) 0.0212(19)
C26 0.068(2) 0.069(2) 0.064(2) 0.0042(18) 0.0104(19) 0.0135(19)
C27 0.0508(19) 0.056(2) 0.064(2) -0.0046(16) 0.0098(16) 0.0081(16)
C28 0.054(2) 0.107(3) 0.086(3) -0.009(2) 0.016(2) 0.021(2)
C29 0.079(3) 0.126(4) 0.146(5) -0.001(4) 0.054(3) 0.005(3)
C30 0.091(4) 0.153(5) 0.134(5) -0.058(4) 0.042(3) 0.020(4)
C31 0.064(2) 0.060(2) 0.067(2) 0.0007(17) 0.0137(19) 0.0089(18)
C32 0.061(2) 0.059(2) 0.069(2) 0.0004(17) 0.0167(19) 0.0080(17)
C33 0.066(2) 0.055(2) 0.068(2) 0.0001(17) 0.0163(19) 0.0030(18)
C34 0.063(2) 0.054(2) 0.065(2) -0.0032(16) 0.0187(18) 0.0023(17)
C40 0.101(4) 0.101(4) 0.108(4) -0.019(3) -0.017(4) 0.010(3)
C41 0.146(5) 0.098(4) 0.072(3) -0.009(3) 0.024(3) -0.002(4)
C42 0.096(4) 0.093(4) 0.119(4) -0.040(3) 0.037(3) 0.012(3)
C43 0.180(6) 0.055(3) 0.092(4) -0.012(2) 0.006(4) -0.003(3)
C44 0.105(4) 0.116(4) 0.136(5) -0.070(4) 0.061(4) -0.054(4)
C1S 0.164(8) 0.170(8) 0.254(11) -0.062(8) 0.046(8) -0.046(6)
Cl1S 0.248(3) 0.228(3) 0.156(2) -0.0173(18) 0.021(2) -0.045(2)
Cl2S 0.288(3) 0.166(2) 0.203(3) 0.0242(18) 0.083(2) 0.012(2)

loop_
_atom_type_symbol
_atom_type_description
_atom_type_scat_dispersion_real
_atom_type_scat_dispersion_imag
_atom_type_scat_source
C C 0.0033 0.0016 'International Tables Vol C Tables 4.2.6.8 and 6.1.1.4'
H H 0.0000 0.0000 'International Tables Vol C Tables 4.2.6.8 and 6.1.1.4'
Co Co 0.3494 0.9721 'International Tables Vol C Tables 4.2.6.8 and 6.1.1.4'
Cl Cl 0.1484 0.1585 'International Tables Vol C Tables 4.2.6.8 and 6.1.1.4'

loop_
_geom_angle_atom_site_label_1
_geom_angle_atom_site_label_2
_geom_angle_atom_site_label_3
_geom_angle
C4 Co C2 62.71(16)
C4 Co C3 43.10(14)
C2 Co C3 42.48(16)
C4 Co C1 43.63(15)
C2 Co C1 43.09(14)
C3 Co C1 62.38(15)
C4 Co C44 121.1(2)
C2 Co C44 153.6(3)
C3 Co C44 158.8(3)
C1 Co C44 118.82(18)
C4 Co C40 151.9(2)
C2 Co C40 121.5(2)
C3 Co C40 159.3(2)
C1 Co C40 117.5(2)
C44 Co C40 41.5(2)
C4 Co C42 136.5(2)
C2 Co C42 130.6(2)
C3 Co C42 113.0(2)
C1 Co C42 173.65(19)
C44 Co C42 67.2(2)
C40 Co C42 65.0(2)
C4 Co C43 114.33(19)
C2 Co C43 164.5(2)
C3 Co C43 124.1(2)
C1 Co C43 145.9(2)
C44 Co C43 41.8(2)
C40 Co C43 68.9(2)
C42 Co C43 39.9(2)
C4 Co C41 170.1(2)
C2 Co C41 113.2(2)
C3 Co C41 127.5(2)
C1 Co C41 140.1(2)
C44 Co C41 66.8(2)
C40 Co C41 37.9(2)
C42 Co C41 38.4(2)
C43 Co C41 67.0(2)
C34 C1 C2 139.0(3)
C34 C1 C4 130.7(3)
C2 C1 C4 89.3(3)
C34 C1 Co 129.3(3)
C2 C1 Co 68.18(19)
C4 C1 Co 67.82(18)
C3 C2 C1 90.6(3)
C3 C2 Co 68.8(2)
C1 C2 Co 68.73(19)
C2 C3 C4 90.9(3)
C2 C3 Co 68.7(2)
C4 C3 Co 68.3(2)
C5 C4 C3 139.2(4)
C5 C4 C1 131.3(3)
C3 C4 C1 89.2(3)
C5 C4 Co 125.3(3)
C3 C4 Co 68.6(2)
C1 C4 Co 68.55(19)
C6 C5 C4 171.7(4)
C5 C6 C7 177.5(4)
C8 C7 C6 176.5(4)
C7 C8 C9 177.4(4)
C10 C9 C14 118.0(3)
C10 C9 C8 121.8(3)
C14 C9 C8 120.2(3)
C11 C10 C9 120.7(4)
C12 C11 C10 122.2(4)
C11 C12 C13 118.1(4)
C11 C12 C15 121.7(4)
C13 C12 C15 120.1(4)
C12 C13 C14 121.4(4)
C13 C14 C9 119.5(3)
C13 C14 C18 119.8(3)
C9 C14 C18 120.6(3)
C17 C15 C16 117.0(5)
C17 C15 C12 112.9(5)
C16 C15 C12 114.2(4)
C19 C18 C14 177.9(4)
C18 C19 C20 177.7(4)
C21 C20 C19 178.9(4)
C20 C21 C22 175.6(4)
C23 C22 C21 120.0(3)
C23 C22 C27 119.0(3)
C21 C22 C27 121.0(3)
C24 C23 C22 122.3(3)
C23 C24 C25 117.6(3)
C23 C24 C28 120.8(4)
C25 C24 C28 121.6(3)
C26 C25 C24 122.0(3)
C25 C26 C27 121.2(4)
C26 C27 C22 117.9(3)
C26 C27 C31 122.4(3)
C22 C27 C31 119.7(3)
C29 C28 C24 114.9(4)
C29 C28 C30 112.1(5)
C24 C28 C30 109.9(4)
C32 C31 C27 177.7(4)
C31 C32 C33 176.2(4)
C34 C33 C32 176.0(4)
C33 C34 C1 172.0(4)
C41 C40 C44 108.9(5)
C41 C40 Co 72.4(3)
C44 C40 Co 69.2(3)
C40 C41 C42 109.7(5)
C40 C41 Co 69.8(3)
C42 C41 Co 70.1(3)
C41 C42 C43 111.2(5)
C41 C42 Co 71.5(3)
C43 C42 Co 70.1(3)
C42 C43 C44 104.5(5)
C42 C43 Co 70.0(3)
C44 C43 Co 68.5(3)
C40 C44 C43 105.6(5)
C40 C44 Co 69.3(3)
C43 C44 Co 69.7(3)
Cl1S C1S Cl2S 105.1(5)

loop_
_geom_bond_atom_site_label_1
_geom_bond_atom_site_label_2
_geom_bond_distance
Co C4 1.966(4)
Co C2 1.969(4)
Co C3 1.969(4)
Co C1 1.976(3)
Co C44 2.035(5)
Co C40 2.036(5)
Co C42 2.050(4)
Co C43 2.051(5)
Co C41 2.067(5)
C1 C34 1.394(5)
C1 C2 1.449(5)
C1 C4 1.465(5)
C2 C3 1.427(5)
C3 C4 1.446(5)
C4 C5 1.405(5)
C5 C6 1.195(5)
C6 C7 1.381(6)
C7 C8 1.185(5)
C8 C9 1.435(5)
C9 C10 1.393(5)
C9 C14 1.406(5)
C10 C11 1.376(6)
C11 C12 1.362(6)
C12 C13 1.384(5)
C12 C15 1.510(6)
C13 C14 1.399(5)
C14 C18 1.437(5)
C15 C17 1.412(8)
C15 C16 1.458(7)
C18 C19 1.190(5)
C19 C20 1.372(5)
C20 C21 1.208(5)
C21 C22 1.417(5)
C22 C23 1.396(5)
C22 C27 1.422(5)
C23 C24 1.369(5)
C24 C25 1.391(5)
C24 C28 1.523(5)
C25 C26 1.365(5)
C26 C27 1.387(5)
C27 C31 1.425(5)
C28 C29 1.503(7)
C28 C30 1.525(7)
C31 C32 1.198(5)
C32 C33 1.369(5)
C33 C34 1.212(5)
C40 C41 1.332(8)
C40 C44 1.444(8)
C41 C42 1.353(7)
C42 C43 1.401(8)
C43 C44 1.457(8)
C1S Cl1S 1.680(9)
C1S Cl2S 1.842(10)
